data_4343787
loop_
_publ_author_name
'Mayerle, J.J.'
'Wolmershaeuser, G.'
'Street, G.B.'

_publ_section_title
;
 Structure of Thiotrithiazyl Tribromide (S4 N3) (Br3): A Low Molecular
 Weight Sulfur-Nitrogen Compound Containing a Trihalide Counterion
;
_journal_name_full 'Inorganic Chemistry'
_journal_page_first 1161
_journal_page_last 1163
_journal_volume 18
_journal_year 1979
_chemical_formula_sum 'Br3 N3 S4'
_chemical_name_systematic '(S4 N3) (Br3)'
_space_group_IT_number 14
_symmetry_space_group_name_Hall '-P 2ybc'
_symmetry_space_group_name_H-M 'P 1 21/c 1'
_cell_angle_alpha 90
_cell_angle_beta 91.58
_cell_angle_gamma 90
_cell_formula_units_Z 4
_cell_length_a 6.105
_cell_length_b 8.792
_cell_length_c 18.06
_cell_volume 969.005
_citation_journal_id_ASTM INOCAJ
_cod_data_source_file Mayerle_INOCAJ_1979_866.cif
_cod_data_source_block Br3N3S4
_cod_original_cell_volume 969.0048
_cod_database_code 4343787

loop_
_symmetry_equiv_pos_as_xyz
x,y,z
-x,y+1/2,-z+1/2
-x,-y,-z
x,-y-1/2,z-1/2

loop_
_atom_site_label
_atom_site_type_symbol
_atom_site_fract_x
_atom_site_fract_y
_atom_site_fract_z
_atom_site_occupancy
_atom_site_U_iso_or_equiv
S1 S+2 0.4689 -0.158 0.1847 1 0.0
S3 S+2 0.0008 -0.4011 0.0975 1 0.0
N3 N-3 0.1569 -0.3531 0.035 1 0.0
Br2 Br 0.2133 0.208 0.1242 1 0.0
Br3 Br -0.0714 0.0176 0.1053 1 0.0
N1 N-3 0.4753 -0.1883 0.0999 1 0.0
Br1 Br 0.523 0.42 0.1461 1 0.0
N2 N-3 0.0504 -0.3468 0.1768 1 0.0
S4 S+2 0.3725 -0.2564 0.0284 1 0.0
S2 S+2 0.2023 -0.2617 0.2343 1 0.0
